data_7027812
loop_
_publ_author_name
'Geetha, Kannappan'
'Tiwary, Satish K.'
'Chakravarty, Akhil R.'
'Ananthakrishna, Garani'

_publ_section_title
;
 Synthesis, crystal structure and magnetic properties of a polymeric
 copper(II) Schiff-base complex having binuclear units covalently linked
 by isonicotinate ligands&#x200A;&#x2020;
;
_journal_issue 24
_journal_name_full 'Journal of the Chemical Society, Dalton Transactions'
_journal_page_first 4463
_journal_paper_doi 10.1039/a907668i
_journal_year 1999
_chemical_compound_source Synthesis
_chemical_formula_sum 'C25 H25 Cu2 N3 O6'
_chemical_formula_weight 590.56
_chemical_name_systematic
; 
 ? 
;
_space_group_IT_number 14
_symmetry_cell_setting monoclinic
_symmetry_space_group_name_Hall '-P 2ybc'
_symmetry_space_group_name_H-M 'P 1 21/c 1'
_atom_sites_solution_hydrogens geom
_atom_sites_solution_primary patterson
_atom_sites_solution_secondary difmap
_audit_creation_method SHELXL
_cell_angle_alpha 90.00
_cell_angle_beta 93.21(4)
_cell_angle_gamma 90.00
_cell_formula_units_Z 4
_cell_length_a 8.703(3)
_cell_length_b 14.442(3)
_cell_length_c 18.168(12)
_cell_measurement_reflns_used 25
_cell_measurement_temperature 294(2)
_cell_measurement_theta_max 32
_cell_measurement_theta_min 16
_cell_volume 2279.9(18)
_computing_cell_refinement 'ENRAF-NONIUS CAD4 (1989)'
_computing_data_collection 'ENRAF-NONIUS CAD4 (1989)'
_computing_data_reduction 'LOCAL PROGRAM'
_computing_molecular_graphics 'ZORTEP (Zsolnai, 1997)'
_computing_publication_material 'SHELXL-93; PARST (Nardelli, 1995)'
_computing_structure_refinement 'SHELXL-93 (Sheldrick, 1993)'
_computing_structure_solution 'SHELXS-86 (Sheldrick, 1990)'
_diffrn_ambient_temperature 294(2)
_diffrn_measurement_device 'Enraf-Nonius CAD4'
_diffrn_measurement_method \w-2theta
_diffrn_radiation_source 'fine-focus sealed tube'
_diffrn_radiation_type CuK\a
_diffrn_radiation_wavelength 1.54180
_diffrn_reflns_av_R_equivalents 0.0000
_diffrn_reflns_av_sigmaI/netI 0.0646
_diffrn_reflns_limit_h_max 10
_diffrn_reflns_limit_h_min -10
_diffrn_reflns_limit_k_max 18
_diffrn_reflns_limit_k_min 0
_diffrn_reflns_limit_l_max 22
_diffrn_reflns_limit_l_min 0
_diffrn_reflns_number 4675
_diffrn_reflns_theta_max 74.89
_diffrn_reflns_theta_min 3.91
_diffrn_standards_decay_% <1
_diffrn_standards_interval_count 200
_diffrn_standards_interval_time 3600
_diffrn_standards_number 3
_exptl_absorpt_coefficient_mu 2.728
_exptl_absorpt_correction_T_max 1.000
_exptl_absorpt_correction_T_min 0.586
_exptl_absorpt_correction_type DIFABS
_exptl_crystal_colour 'green block'
_exptl_crystal_density_diffrn 1.720
_exptl_crystal_density_meas ?
_exptl_crystal_F_000 1208
_exptl_crystal_size_max 0.3
_exptl_crystal_size_mid 0.15
_exptl_crystal_size_min 0.13
_refine_diff_density_max 0.628
_refine_diff_density_min -0.542
_refine_diff_density_rms 0.086
_refine_ls_extinction_method none
_refine_ls_goodness_of_fit_all 1.005
_refine_ls_goodness_of_fit_obs 0.984
_refine_ls_matrix_type full
_refine_ls_number_parameters 325
_refine_ls_number_reflns 4657
_refine_ls_number_restraints 0
_refine_ls_restrained_S_all 1.030
_refine_ls_restrained_S_obs 0.984
_refine_ls_R_factor_all 0.1139
_refine_ls_R_factor_obs 0.0633
_refine_ls_shift/esd_max 0.865
_refine_ls_shift/esd_mean 0.560
_refine_ls_structure_factor_coef Fsqd
_refine_ls_weighting_details 'w=1/[\s^2^(Fo^2^)+(0.1028P)^2^+4.8424P] where P=(Fo^2^+2Fc^2^)/3'
_refine_ls_weighting_scheme calc
_refine_ls_wR_factor_all 0.2157
_refine_ls_wR_factor_obs 0.1613
_reflns_number_observed 2921
_reflns_number_total 4675
_reflns_observed_criterion >2sigma(I)
_cod_data_source_file 907668Isup1.cif
_cod_data_source_block isof
_cod_depositor_comments
;
The following automatic conversions were performed:

'_symmetry_cell_setting' value 'Monoclinic' changed to 'monoclinic'
according to /home/saulius/struct/CIF-dictionaries/cif_core.dic
dictionary named 'cif_core.dic' version 2.4.2 from 2011-04-26.

Automatic conversion script
Id: cif_fix_values 1891 2012-01-12 08:04:46Z andrius 

The following automatic conversions were performed:

'_exptl_crystal_density_meas' value 'not measured ' was changed to
'?' - the value is perceived as not measured.

Automatic conversion script
Id: cif_fix_values 3008 2015-01-20 13:52:24Z robertas 

The following automatic conversions were performed:

'_refine_ls_weighting_scheme' value 'calc
w=1/[\s^2^(Fo^2^)+(0.1028P)^2^+4.8424P] where P=(Fo^2^+2Fc^2^)/3' was
changed to 'calc'. New tag '_refine_ls_weighting_details' was
created. The value of the new tag was set to
'w=1/[\s^2^(Fo^2^)+(0.1028P)^2^+4.8424P] where P=(Fo^2^+2Fc^2^)/3'.

Automatic conversion script
Id: cif_fix_values 3143 2015-03-26 13:38:13Z robertas 
;
_cod_original_cell_volume 2280.0(18)
_cod_original_sg_symbol_H-M P21/c
_cod_database_code 7027812

loop_
_symmetry_equiv_pos_as_xyz
'x, y, z'
'-x, y+1/2, -z+1/2'
'-x, -y, -z'
'x, -y-1/2, z-1/2'

loop_
_atom_site_aniso_label
_atom_site_aniso_U_11
_atom_site_aniso_U_22
_atom_site_aniso_U_33
_atom_site_aniso_U_23
_atom_site_aniso_U_13
_atom_site_aniso_U_12
Cu1 0.0361(5) 0.0298(5) 0.0576(7) -0.0008(4) -0.0046(4) 0.0081(4)
Cu2 0.0441(6) 0.0314(5) 0.0622(7) -0.0020(5) -0.0202(5) 0.0090(4)
O2 0.039(3) 0.040(3) 0.065(3) -0.010(2) 0.000(2) 0.010(2)
O1 0.043(3) 0.028(2) 0.059(3) -0.001(2) -0.008(2) 0.011(2)
O3 0.063(4) 0.052(3) 0.082(4) 0.000(3) -0.035(3) 0.005(3)
O4 0.061(4) 0.046(3) 0.094(5) -0.004(3) -0.021(3) 0.025(3)
O5 0.068(4) 0.038(3) 0.074(4) 0.004(3) -0.001(3) 0.020(3)
N1 0.037(3) 0.029(3) 0.052(3) -0.005(2) -0.001(2) 0.004(2)
N2 0.049(3) 0.037(3) 0.048(4) -0.001(3) -0.017(3) 0.003(3)
C1 0.032(3) 0.033(3) 0.056(4) -0.012(3) -0.005(3) 0.001(3)
C2 0.045(4) 0.058(5) 0.061(5) -0.023(4) -0.009(3) 0.004(3)
C3 0.053(5) 0.078(6) 0.058(5) -0.018(5) 0.009(4) -0.009(4)
C4 0.078(6) 0.069(6) 0.046(5) -0.004(4) 0.004(4) 0.002(5)
C5 0.061(5) 0.045(4) 0.063(5) -0.003(4) 0.000(4) 0.005(4)
C6 0.042(4) 0.028(3) 0.053(4) -0.007(3) 0.001(3) -0.003(3)
C7 0.041(4) 0.031(3) 0.053(4) -0.005(3) -0.005(3) 0.004(3)
C8 0.037(4) 0.043(4) 0.052(4) -0.002(3) -0.004(3) 0.013(3)
C9 0.047(4) 0.042(4) 0.060(5) -0.001(3) -0.015(4) 0.012(3)
C10 0.049(4) 0.041(3) 0.043(4) -0.006(3) -0.010(3) 0.013(3)
C11 0.069(5) 0.028(3) 0.053(4) -0.007(3) -0.017(4) 0.010(3)
C12 0.081(6) 0.028(3) 0.058(5) 0.001(3) -0.029(4) -0.009(3)
C13 0.115(8) 0.035(4) 0.051(5) -0.002(3) -0.017(5) -0.013(4)
C14 0.158(11) 0.049(5) 0.047(5) 0.010(4) -0.031(6) -0.035(6)
C15 0.143(11) 0.066(6) 0.069(7) 0.030(5) -0.061(7) -0.042(7)
C16 0.087(7) 0.073(6) 0.097(8) 0.025(6) -0.058(7) -0.022(5)
C17 0.080(6) 0.036(4) 0.074(6) 0.004(4) -0.042(5) -0.010(4)
C18 0.034(4) 0.030(3) 0.101(7) 0.011(4) -0.009(4) 0.006(3)
C19 0.029(3) 0.030(3) 0.094(6) 0.010(4) -0.007(4) 0.001(3)
C20 0.045(4) 0.039(4) 0.095(7) 0.002(4) -0.001(4) 0.012(3)
C21 0.057(5) 0.045(4) 0.090(7) 0.015(4) -0.005(5) 0.018(4)
C22 0.062(6) 0.048(5) 0.092(7) -0.006(5) -0.011(5) 0.019(4)
C23 0.058(5) 0.050(5) 0.088(6) 0.007(4) -0.018(5) 0.021(4)
N3 0.051(4) 0.038(3) 0.078(5) 0.006(3) -0.004(3) 0.015(3)
O6 0.090(6) 0.045(6) 0.167(6) 0.016(5) 0.022(5) 0.009(5)
c24 0.097(6) 0.081(6) 0.117(6) 0.004(5) 0.000(5) -0.002(5)
c25 0.153(7) 0.124(7) 0.126(7) 0.007(6) 0.011(6) 0.007(6)

loop_
_atom_site_label
_atom_site_type_symbol
_atom_site_fract_x
_atom_site_fract_y
_atom_site_fract_z
_atom_site_U_iso_or_equiv
_atom_site_thermal_displace_type
_atom_site_occupancy
_atom_site_calc_flag
_atom_site_refinement_flags
Cu1 Cu 0.70270(11) 0.01639(6) 0.16750(6) 0.0415(3) Uani 1 d .
Cu2 Cu 0.68440(12) 0.02655(7) 0.35885(6) 0.0468(3) Uani 1 d .
O2 O 0.7720(5) -0.0184(3) 0.0736(3) 0.0481(12) Uani 1 d .
O1 O 0.6139(5) 0.0489(3) 0.2591(3) 0.0437(11) Uani 1 d .
O3 O 0.7752(7) 0.0261(4) 0.4564(4) 0.067(2) Uani 1 d .
O4 O 0.8228(7) -0.0725(4) 0.3334(4) 0.068(2) Uani 1 d .
O5 O 0.8053(7) -0.0949(4) 0.2111(3) 0.0605(15) Uani 1 d .
N1 N 0.5443(6) 0.0996(4) 0.1248(3) 0.0394(13) Uani 1 d .
N2 N 0.5235(7) 0.1113(4) 0.3830(3) 0.0455(14) Uani 1 d .
C1 C 0.7407(7) 0.0248(5) 0.0104(4) 0.0407(15) Uani 1 d .
C2 C 0.8294(9) 0.0048(6) -0.0500(5) 0.055(2) Uani 1 d .
H2 H 0.9065(9) -0.0397(6) -0.0449(5) 0.066 Uiso 1 calc R
C3 C 0.8047(10) 0.0496(7) -0.1165(5) 0.063(2) Uani 1 d .
H3 H 0.8686(10) 0.0368(7) -0.1546(5) 0.075 Uiso 1 calc R
C4 C 0.6869(11) 0.1132(7) -0.1280(5) 0.064(2) Uani 1 d .
H4 H 0.6699(11) 0.1421(7) -0.1735(5) 0.077 Uiso 1 calc R
C5 C 0.5968(10) 0.1323(5) -0.0713(5) 0.057(2) Uani 1 d .
H5 H 0.5161(10) 0.1740(5) -0.0792(5) 0.068 Uiso 1 calc R
C6 C 0.6206(8) 0.0916(4) -0.0010(4) 0.041(2) Uani 1 d .
C7 C 0.5230(8) 0.1206(4) 0.0566(4) 0.042(2) Uani 1 d .
H7 H 0.4384(8) 0.1573(4) 0.0431(4) 0.050 Uiso 1 calc R
C8 C 0.4415(8) 0.1333(5) 0.1784(4) 0.044(2) Uani 1 d .
H8A H 0.3519(8) 0.0935(5) 0.1798(4) 0.053 Uiso 1 calc R
H8B H 0.4073(8) 0.1955(5) 0.1658(4) 0.053 Uiso 1 calc R
C9 C 0.5299(9) 0.1330(5) 0.2524(4) 0.051(2) Uani 1 d .
H9 H 0.6034(9) 0.1845(5) 0.2536(4) 0.061 Uiso 1 calc R
C10 C 0.4310(9) 0.1427(5) 0.3168(4) 0.045(2) Uani 1 d .
H10A H 0.4003(9) 0.2068(5) 0.3225(4) 0.054 Uiso 1 calc R
H10B H 0.3391(9) 0.1051(5) 0.3095(4) 0.054 Uiso 1 calc R
C11 C 0.4851(10) 0.1320(5) 0.4477(4) 0.051(2) Uani 1 d .
H11 H 0.3954(10) 0.1661(5) 0.4518(4) 0.061 Uiso 1 calc R
C12 C 0.5707(10) 0.1065(5) 0.5151(5) 0.057(2) Uani 1 d .
C13 C 0.5115(13) 0.1351(5) 0.5819(5) 0.068(3) Uani 1 d .
H13 H 0.4170(13) 0.1653(5) 0.5810(5) 0.082 Uiso 1 calc R
C14 C 0.5908(16) 0.1194(6) 0.6491(5) 0.086(4) Uani 1 d .
H14 H 0.5501(16) 0.1379(6) 0.6930(5) 0.103 Uiso 1 calc R
C15 C 0.7350(16) 0.0744(8) 0.6492(6) 0.095(4) Uani 1 d .
H15 H 0.7897(16) 0.0638(8) 0.6938(6) 0.114 Uiso 1 calc R
C16 C 0.7957(13) 0.0463(7) 0.5852(7) 0.088(4) Uani 1 d .
H16 H 0.8921(13) 0.0182(7) 0.5868(7) 0.106 Uiso 1 calc R
C17 C 0.7129(11) 0.0593(5) 0.5158(5) 0.065(3) Uani 1 d .
C18 C 0.8431(8) -0.1170(5) 0.2759(6) 0.055(2) Uani 1 d .
C19 C 0.9271(8) -0.2081(5) 0.2861(5) 0.051(2) Uani 1 d .
C20 C 0.9811(9) -0.2357(5) 0.3557(6) 0.060(2) Uani 1 d .
H20 H 0.9617(9) -0.2004(5) 0.3970(6) 0.072 Uiso 1 calc R
C21 C 1.0651(10) -0.3174(6) 0.3626(6) 0.065(2) Uani 1 d .
H21 H 1.1035(10) -0.3344(6) 0.4095(6) 0.077 Uiso 1 calc R
C22 C 1.0361(11) -0.3471(6) 0.2411(6) 0.068(3) Uani 1 d .
H22 H 1.0505(11) -0.3862(6) 0.2013(6) 0.082 Uiso 1 calc R
C23 C 0.9541(10) -0.2646(6) 0.2277(6) 0.066(2) Uani 1 d .
H23 H 0.9187(10) -0.2486(6) 0.1801(6) 0.079 Uiso 1 calc R
N3 N 1.0942(8) -0.3727(4) 0.3069(4) 0.056(2) Uani 1 d .
O6 O 0.7936(10) -0.2893(6) 0.5487(5) 0.100(2) Uani 1 d .
c24 C 0.9508(12) -0.1265(7) 0.5298(6) 0.099(3) Uani 1 d .
c25 C 0.9525(13) -0.2513(8) 0.5420(6) 0.134(3) Uani 1 d .

loop_
_atom_type_symbol
_atom_type_description
_atom_type_scat_dispersion_real
_atom_type_scat_dispersion_imag
_atom_type_scat_source
C C 0.0181 0.0091 'International Tables Vol C Tables 4.2.6.8 and 6.1.1.4'
H H 0.0000 0.0000 'International Tables Vol C Tables 4.2.6.8 and 6.1.1.4'
N N 0.0311 0.0180 'International Tables Vol C Tables 4.2.6.8 and 6.1.1.4'
O O 0.0492 0.0322 'International Tables Vol C Tables 4.2.6.8 and 6.1.1.4'
Cu Cu -1.9646 0.5888 'International Tables Vol C Tables 4.2.6.8 and 6.1.1.4'

loop_
_geom_angle_atom_site_label_1
_geom_angle_atom_site_label_2
_geom_angle_atom_site_label_3
_geom_angle
_geom_angle_site_symmetry_1
_geom_angle_site_symmetry_3
O2 Cu1 O1 174.8(2) . .
O2 Cu1 N1 93.3(2) . .
O1 Cu1 N1 83.4(2) . .
O2 Cu1 O5 89.2(2) . .
O1 Cu1 O5 92.6(2) . .
N1 Cu1 O5 161.5(2) . .
O2 Cu1 N3 94.7(2) . 2_755
O1 Cu1 N3 89.8(2) . 2_755
N1 Cu1 N3 99.3(2) . 2_755
O5 Cu1 N3 98.8(2) . 2_755
O2 Cu1 Cu2 159.3(2) . .
O1 Cu1 Cu2 24.40(13) . .
N1 Cu1 Cu2 107.4(2) . .
O5 Cu1 Cu2 71.4(2) . .
N3 Cu1 Cu2 81.6(2) 2_755 .
O3 Cu2 O1 169.0(2) . .
O3 Cu2 N2 93.4(3) . .
O1 Cu2 N2 84.8(2) . .
O3 Cu2 O4 89.3(3) . .
O1 Cu2 O4 94.0(2) . .
N2 Cu2 O4 171.6(3) . .
O3 Cu2 Cu1 152.7(2) . .
O1 Cu2 Cu1 24.74(14) . .
N2 Cu2 Cu1 109.1(2) . .
O4 Cu2 Cu1 70.6(2) . .
C1 O2 Cu1 126.4(4) . .
C9 O1 Cu2 111.3(4) . .
C9 O1 Cu1 111.3(4) . .
Cu2 O1 Cu1 130.9(2) . .
C17 O3 Cu2 126.2(5) . .
C18 O4 Cu2 134.3(5) . .
C18 O5 Cu1 132.4(5) . .
C7 N1 C8 120.8(6) . .
C7 N1 Cu1 126.2(5) . .
C8 N1 Cu1 112.9(4) . .
C11 N2 C10 121.2(6) . .
C11 N2 Cu2 126.1(5) . .
C10 N2 Cu2 112.3(5) . .
O2 C1 C2 119.1(6) . .
O2 C1 C6 123.9(6) . .
C2 C1 C6 117.1(7) . .
C3 C2 C1 121.5(8) . .
C2 C3 C4 121.5(8) . .
C5 C4 C3 118.4(9) . .
C4 C5 C6 122.7(8) . .
C5 C6 C1 118.7(7) . .
C5 C6 C7 118.2(7) . .
C1 C6 C7 123.0(7) . .
N1 C7 C6 125.0(6) . .
N1 C8 C9 107.2(6) . .
O1 C9 C10 109.2(6) . .
O1 C9 C8 108.2(6) . .
C10 C9 C8 114.1(6) . .
N2 C10 C9 107.2(6) . .
N2 C11 C12 124.9(8) . .
C13 C12 C17 119.8(8) . .
C13 C12 C11 117.4(8) . .
C17 C12 C11 122.7(8) . .
C14 C13 C12 121.5(10) . .
C13 C14 C15 118.3(11) . .
C16 C15 C14 121.5(9) . .
C15 C16 C17 120.8(11) . .
O3 C17 C12 124.5(7) . .
O3 C17 C16 117.5(10) . .
C12 C17 C16 118.0(10) . .
O5 C18 O4 128.1(7) . .
O5 C18 C19 116.1(8) . .
O4 C18 C19 115.8(8) . .
C23 C19 C20 118.2(7) . .
C23 C19 C18 121.7(8) . .
C20 C19 C18 120.0(8) . .
C21 C20 C19 118.5(9) . .
N3 C21 C20 124.4(9) . .
N3 C22 C23 123.9(9) . .
C19 C23 C22 118.6(9) . .
C22 N3 C21 116.2(7) . .
C22 N3 Cu1 126.7(6) . 2_745
C21 N3 Cu1 115.0(5) . 2_745
O6 c25 c24 111.8(8) . .

loop_
_geom_bond_atom_site_label_1
_geom_bond_atom_site_label_2
_geom_bond_distance
_geom_bond_site_symmetry_2
Cu1 O2 1.909(5) .
Cu1 O1 1.932(5) .
Cu1 N1 1.956(5) .
Cu1 O5 1.983(5) .
Cu1 N3 2.411(6) 2_755
Cu1 Cu2 3.492(3) .
Cu2 O3 1.899(6) .
Cu2 O1 1.908(5) .
Cu2 N2 1.929(6) .
Cu2 O4 1.942(6) .
O2 C1 1.321(9) .
O1 C9 1.419(8) .
O3 C17 1.324(12) .
O4 C18 1.248(11) .
O5 C18 1.245(11) .
N1 C7 1.278(9) .
N1 C8 1.444(9) .
N2 C11 1.275(10) .
N2 C10 1.480(8) .
C1 C2 1.406(11) .
C1 C6 1.429(9) .
C2 C3 1.376(12) .
C3 C4 1.383(13) .
C4 C5 1.357(12) .
C5 C6 1.411(11) .
C6 C7 1.446(10) .
C8 C9 1.511(10) .
C9 C10 1.497(11) .
C11 C12 1.444(10) .
C12 C13 1.408(12) .
C12 C17 1.412(13) .
C13 C14 1.388(12) .
C14 C15 1.41(2) .
C15 C16 1.37(2) .
C16 C17 1.430(12) .
C18 C19 1.511(9) .
C19 C23 1.369(12) .
C19 C20 1.384(12) .
C20 C21 1.390(10) .
C21 N3 1.324(11) .
C22 N3 1.325(11) .
C22 C23 1.404(10) .
N3 Cu1 2.411(6) 2_745
O6 c25 1.499(13) .
c24 c25 1.82(2) .
